data_1570173
loop_
_publ_author_name
'Zhang, Zhi-Mao'
'Zhang, Junliang'
'Cai, Quan'

_publ_section_title
;
 Enantioselective and collective total synthesis of pentacyclic
 19-<i>nor</i>-clerodanes.
;
_journal_issue 44
_journal_name_full 'Chemical science'
_journal_page_first 12598
_journal_page_last 12605
_journal_paper_doi 10.1039/d3sc04335e
_journal_volume 14
_journal_year 2023
_chemical_absolute_configuration unk
_chemical_formula_moiety 'C19 H20 O6'
_chemical_formula_sum 'C19 H20 O6'
_chemical_formula_weight 344.35
_space_group_crystal_system orthorhombic
_space_group_IT_number 19
_space_group_name_Hall 'P 2ac 2ab'
_space_group_name_H-M_alt 'P 21 21 21'
_atom_sites_solution_hydrogens geom
_atom_sites_solution_primary dual
_audit_creation_date 2023-07-05
_audit_creation_method
;
Olex2 1.5
(compiled 2023.03.06 svn.rbb2c1857 for OlexSys, GUI svn.r6748)
;
_audit_update_record
;
2023-07-05 deposited with the CCDC.	2023-10-23 downloaded from the CCDC.
;
_cell_angle_alpha 90
_cell_angle_beta 90
_cell_angle_gamma 90
_cell_formula_units_Z 4
_cell_length_a 6.68840(10)
_cell_length_b 7.0394(2)
_cell_length_c 35.4914(7)
_cell_measurement_reflns_used 15041
_cell_measurement_temperature 172.95(13)
_cell_measurement_theta_max 74.2130
_cell_measurement_theta_min 4.9280
_cell_volume 1671.02(6)
_computing_cell_refinement 'CrysAlisPro 1.171.39.28b (Rigaku OD, 2015)'
_computing_data_collection 'CrysAlisPro 1.171.39.28b (Rigaku OD, 2015)'
_computing_data_reduction 'CrysAlisPro 1.171.39.28b (Rigaku OD, 2015)'
_computing_molecular_graphics 'Olex2 1.5 (Dolomanov et al., 2009)'
_computing_publication_material 'Olex2 1.5 (Dolomanov et al., 2009)'
_computing_structure_refinement 'SHELXL 2018/3 (Sheldrick, 2015)'
_computing_structure_solution 'SHELXT 2018/2 (Sheldrick, 2018)'
_diffrn_ambient_environment N~2~
_diffrn_ambient_temperature 172.95(13)
_diffrn_detector 'CCD plate'
_diffrn_measured_fraction_theta_full 0.998
_diffrn_measured_fraction_theta_max 0.998
_diffrn_measurement_details
;
List of Runs (angles in degrees, time in seconds):

  # Type    Start    End  Width  t~exp~   \w     \q     \k     \f   Frames
#--------------------------------------------------------------------------
  1  \w    -19.00  17.00   1.00    1.00    --    0.00  37.00 -60.00   36
  2  \w     47.00  74.00   1.00    1.00    --    0.00  37.00 120.00   27
  3  \w    -21.00   8.00   1.00    1.00    --    0.00  57.00-150.00   29
  4  \w    -89.00 -42.00   1.00    1.00    --    0.00 -57.00-120.00   47
  5  \w     25.00  51.00   1.00    1.00    --    0.00  57.00 -90.00   26
  6  \w    -19.00  79.00   1.00    1.00    --    0.00  37.00   0.00   98
  7  \w    -19.00  26.00   1.00    1.00    --    0.00  37.00 120.00   45
  8  \w    -25.00  56.00   1.00    1.00    --    0.00  77.00  30.00   81
  9  \w     39.00  85.00   1.00    1.00    --    0.00  37.00 -60.00   46
 10  \w    -39.00   8.00   1.00    1.00    --    0.00 -57.00-120.00   47
 11  \w     39.00  89.00   1.00    1.00    --    0.00  57.00-150.00   50
 12  \w    -23.00  18.00   1.00    1.00    --    0.00  57.00 -90.00   41
 13  \w     63.00  94.00   1.00    2.00    --   95.80  82.00-120.00   31
 14  \w     63.00 165.00   1.00    2.00    --   95.80  81.00 102.00  102
 15  \w    126.00 168.00   1.00    2.00    --   95.80  58.00-168.35   42
 16  \w    122.00 184.00   1.00    2.00    --   95.80  72.00 161.33   62
 17  \w     67.00  93.00   1.00    2.00    --   95.80  72.00 161.33   26
 18  \w     73.00 118.00   1.00    2.00    --   95.80  58.00-168.35   45
 19  \w    113.00 185.00   1.00    2.00    --   95.80  80.00  22.79   72
 20  \w    127.00 185.00   1.00    2.00    --   95.80  61.00-120.00   58
 21  \w     72.00 112.00   1.00    2.00    --   95.80  61.00-120.00   40
 22  \w     97.00 185.00   1.00    2.00    --   95.80  79.00 -42.68   88
 23  \w     65.00  90.00   1.00    2.00    --   95.80  77.00   0.00   25
 24  \w    129.00 155.00   1.00    2.00    --   95.80  77.00   0.00   26
 25  \w     63.00  89.00   1.00    2.00    --   95.80  82.00 -90.00   26
 26  \w    152.00 179.00   1.00    2.00    --   95.80  82.00 -90.00   27
 27  \w     63.00  96.00   1.00    2.00    --   95.80  82.00 120.00   33
 28  \w    114.00 185.00   1.00    2.00    --   95.80  82.00 120.00   71
 29  \w     65.00  90.00   1.00    2.00    --   95.80  77.00 -60.00   25
 30  \w    122.00 181.00   1.00    2.00    --   95.80  77.00 -60.00   59
 31  \w     36.00 128.00   1.00    2.00    --   95.80 -82.00 -30.00   92
 32  \w     66.00  91.00   1.00    2.00    --   95.80  77.00-150.00   25
 33  \w     64.00  91.00   1.00    2.00    --   95.80  79.00 -42.68   27
 34  \w     64.00 174.00   1.00    2.00    --   95.80  80.00-164.43  110
 35  \w     42.00 123.00   1.00    2.00    --   95.80 -82.00-150.00   81
 36  \w     75.00 106.00   1.00    2.00    --   95.80  45.00 -60.00   31
 37  \w     64.00  90.00   1.00    2.00    --   95.80  82.00 -30.00   26
 38  \w     82.00 124.00   1.00    2.00    --   95.80 -82.00 150.00   42
 39  \w    160.00 185.00   1.00    2.00    --   95.80  77.00  79.67   25
 40  \w     63.00  88.00   1.00    2.00    --   95.80  82.00   0.00   25
 41  \w     63.00  91.00   1.00    2.00    --   95.80  82.00  90.00   28
 42  \w     65.00  90.00   1.00    2.00    --   95.80  77.00-120.00   25
 43  \w     65.00  90.00   1.00    2.00    --   95.80  77.00-180.00   25
 44  \w    151.00 177.00   1.00    2.00    --   95.80  61.00  60.00   26
 45  \w     18.00  44.00   1.00    2.00    --   95.80 -82.00 150.00   26
 46  \w     71.00 132.00   1.00    2.00    --   95.80  61.00  60.00   61
 47  \w     75.00 115.00   1.00    2.00    --   95.80  45.00 -30.00   40
 48  \w     65.00  91.00   1.00    2.00    --   95.80  77.00 -90.00   26
 49  \w     64.00  90.00   1.00    2.00    --   95.80  82.00  30.00   26
 50  \w     81.00 112.00   1.00    2.00    --   95.80  30.00 -60.00   31
 51  \w     75.00 101.00   1.00    2.00    --   95.80  45.00 -90.00   26
 52  \w    131.00 184.00   1.00    2.00    --   95.80  45.00 -90.00   53
 53  \w     75.00 183.00   1.00    2.00    --   95.80  45.00  30.00  108
 54  \w     65.00  94.00   1.00    2.00    --   95.80  77.00 -30.00   29
 55  \w     64.00  90.00   1.00    2.00    --   95.80  82.00-150.00   26
 56  \w     65.00  91.00   1.00    2.00    --   95.80  77.00  60.00   26
 57  \w     71.00  97.00   1.00    2.00    --   95.80  61.00   0.00   26
 58  \w     71.00  96.00   1.00    2.00    --   95.80  61.00  90.00   25
 59  \w    105.00 134.00   1.00    2.00    --   95.80  61.00  90.00   29
 60  \w     63.00 103.00   1.00    2.00    --   95.80 -82.00-120.00   40
 61  \w     34.00 120.00   1.00    2.00    --   95.80 -77.00  60.00   86
 62  \w    150.00 175.00   1.00    2.00    --   95.80  82.00-120.00   25
 63  \w     65.00  91.00   1.00    2.00    --   95.80  77.00  79.67   26
 64  \w     74.00 169.00   1.00    2.00    --   95.80  50.00  88.10   95
 65  \w     64.00 106.00   1.00    2.00    --   95.80  80.00  22.79   42
 66  \w     73.00  98.00   1.00    2.00    --   95.80  52.00 173.56   25
;
_diffrn_measurement_device 'four-circle diffractometer'
_diffrn_measurement_device_type 'XtaLAB AFC12 (RINC): Kappa dual home/near'
_diffrn_measurement_method '\w scans'
_diffrn_orient_matrix_type 'CrysAlisPro convention (1999,Acta A55,543-557)'
_diffrn_orient_matrix_UB_11 0.2095802000
_diffrn_orient_matrix_UB_12 0.0265903000
_diffrn_orient_matrix_UB_13 0.0172031000
_diffrn_orient_matrix_UB_21 0.0949863000
_diffrn_orient_matrix_UB_22 -0.0360142000
_diffrn_orient_matrix_UB_23 -0.0388984000
_diffrn_orient_matrix_UB_31 -0.0100278000
_diffrn_orient_matrix_UB_32 0.2142182000
_diffrn_orient_matrix_UB_33 -0.0086783000
_diffrn_radiation_monochromator graphite
_diffrn_radiation_probe x-ray
_diffrn_radiation_type 'Cu K\a'
_diffrn_radiation_wavelength 1.54184
_diffrn_reflns_av_R_equivalents 0.1301
_diffrn_reflns_av_unetI/netI 0.0474
_diffrn_reflns_Laue_measured_fraction_full 0.998
_diffrn_reflns_Laue_measured_fraction_max 0.998
_diffrn_reflns_limit_h_max 7
_diffrn_reflns_limit_h_min -7
_diffrn_reflns_limit_k_max 8
_diffrn_reflns_limit_k_min -8
_diffrn_reflns_limit_l_max 42
_diffrn_reflns_limit_l_min -42
_diffrn_reflns_number 35120
_diffrn_reflns_point_group_measured_fraction_full 0.999
_diffrn_reflns_point_group_measured_fraction_max 0.999
_diffrn_reflns_theta_full 67.068
_diffrn_reflns_theta_max 67.068
_diffrn_reflns_theta_min 4.984
_diffrn_source 'fine-focus sealed X-ray tube'
_diffrn_source_type 'Enhance (Cu) X-ray Source'
_exptl_absorpt_coefficient_mu 0.849
_exptl_absorpt_correction_T_max 1.00000
_exptl_absorpt_correction_T_min 0.56447
_exptl_absorpt_correction_type multi-scan
_exptl_absorpt_process_details
;
CrysAlisPro 1.171.39.28b (Rigaku Oxford Diffraction, 2015)
Empirical absorption correction using spherical harmonics,
 implemented in SCALE3 ABSPACK scaling algorithm.
;
_exptl_crystal_colour 'clear light colourless'
_exptl_crystal_colour_lustre clear
_exptl_crystal_colour_modifier light
_exptl_crystal_colour_primary colourless
_exptl_crystal_density_diffrn 1.369
_exptl_crystal_description block
_exptl_crystal_F_000 728
_exptl_crystal_size_max 0.36
_exptl_crystal_size_mid 0.14
_exptl_crystal_size_min 0.12
_refine_diff_density_max 0.128
_refine_diff_density_min -0.133
_refine_diff_density_rms 0.032
_refine_ls_abs_structure_details
;
 Flack x determined using 1105 quotients [(I+)-(I-)]/[(I+)+(I-)]
 (Parsons, Flack and Wagner, Acta Cryst. B69 (2013) 249-259).
;
_refine_ls_abs_structure_Flack -0.05(12)
_refine_ls_extinction_method none
_refine_ls_goodness_of_fit_ref 1.047
_refine_ls_hydrogen_treatment constr
_refine_ls_matrix_type full
_refine_ls_number_parameters 228
_refine_ls_number_reflns 2978
_refine_ls_number_restraints 0
_refine_ls_restrained_S_all 1.047
_refine_ls_R_factor_all 0.0358
_refine_ls_R_factor_gt 0.0340
_refine_ls_shift/su_max 0.001
_refine_ls_shift/su_mean 0.000
_refine_ls_structure_factor_coef Fsqd
_refine_ls_weighting_details 'w=1/[\s^2^(Fo^2^)+(0.0388P)^2^+0.2264P] where P=(Fo^2^+2Fc^2^)/3'
_refine_ls_weighting_scheme calc
_refine_ls_wR_factor_gt 0.0857
_refine_ls_wR_factor_ref 0.0870
_reflns_Friedel_coverage 0.680
_reflns_Friedel_fraction_full 0.999
_reflns_Friedel_fraction_max 0.999
_reflns_number_gt 2827
_reflns_number_total 2978
_reflns_threshold_expression 'I > 2\s(I)'
_cod_data_source_file d3sc04335e2.cif
_cod_data_source_block exp_3388
_cod_depositor_comments 'Adding full bibliography for 1570171--1570173.cif.'
_cod_database_code 1570173
_shelx_shelxl_version_number 2018/3
_shelx_space_group_comment
;
The symmetry employed for this shelxl refinement is uniquely defined
by the following loop, which should always be used as a source of
symmetry information in preference to the above space-group names.
They are only intended as comments.
;
_shelx_estimated_absorpt_t_max 0.905
_shelx_estimated_absorpt_t_min 0.750
_olex2_refinement_description
;
1. Fixed Uiso
 At 1.2 times of:
  All C(H) groups, All C(H,H) groups
 At 1.5 times of:
  All C(H,H,H) groups, All O(H) groups
2.a Ternary CH refined with riding coordinates:
 C5(H5), C9(H9), C11(H11)
2.b Secondary CH2 refined with riding coordinates:
 C6(H6A,H6B), C10(H10A,H10B), C16(H16A,H16B), C17(H17A,H17B), C18(H18A,H18B)
2.c Aromatic/amide H refined with riding coordinates:
 C1(H1), C2(H2), C4(H4A)
2.d Idealised Me refined as rotating group:
 C19(H19A,H19B,H19C)
2.e Idealised tetrahedral OH refined as rotating group:
 O4(H4)
;
_olex2_submission_special_instructions 'No special instructions were received'
_oxdiff_exptl_absorpt_empirical_details
;
Empirical correction (ABSPACK) includes:
- Absorption correction using spherical harmonics
- Frame scaling
;
_oxdiff_exptl_absorpt_empirical_full_max 4.180
_oxdiff_exptl_absorpt_empirical_full_min 0.252

loop_
_space_group_symop_operation_xyz
'x, y, z'
'-x+1/2, -y, z+1/2'
'-x, y+1/2, -z+1/2'
'x+1/2, -y+1/2, -z'

loop_
_atom_site_label
_atom_site_type_symbol
_atom_site_fract_x
_atom_site_fract_y
_atom_site_fract_z
_atom_site_U_iso_or_equiv
_atom_site_adp_type
_atom_site_occupancy
_atom_site_site_symmetry_order
_atom_site_calc_flag
_atom_site_refinement_flags_posn
_atom_site_refinement_flags_adp
_atom_site_refinement_flags_occupancy
_atom_site_disorder_assembly
_atom_site_disorder_group
O1 O 0.4030(3) 0.3649(3) 0.45699(5) 0.0438(5) Uani 1 1 d . . . . .
O2 O 0.6230(2) 0.5611(3) 0.56997(4) 0.0358(4) Uani 1 1 d . . . . .
O3 O 0.6817(2) 0.7431(3) 0.61981(4) 0.0381(4) Uani 1 1 d . . . . .
O4 O 0.2828(2) 0.2705(2) 0.65940(4) 0.0271(4) Uani 1 1 d . . . . .
H4 H 0.282536 0.234184 0.681939 0.041 Uiso 1 1 calc R U . . .
O5 O 0.7610(2) 0.6635(3) 0.76374(4) 0.0382(4) Uani 1 1 d . . . . .
O6 O 0.4748(2) 0.7251(2) 0.73296(4) 0.0311(4) Uani 1 1 d . . . . .
C1 C 0.3289(4) 0.5415(4) 0.46335(7) 0.0426(6) Uani 1 1 d . . . . .
H1 H 0.271804 0.620723 0.444533 0.051 Uiso 1 1 calc R U . . .
C2 C 0.3469(4) 0.5889(4) 0.49968(7) 0.0387(6) Uani 1 1 d . . . . .
H2 H 0.306524 0.704815 0.511079 0.046 Uiso 1 1 calc R U . . .
C3 C 0.4390(3) 0.4306(4) 0.51793(6) 0.0311(5) Uani 1 1 d . . . . .
C4 C 0.4697(4) 0.3001(4) 0.49086(6) 0.0394(6) Uani 1 1 d . . . . .
H4A H 0.529705 0.179397 0.494830 0.047 Uiso 1 1 calc R U . . .
C5 C 0.4895(4) 0.4068(3) 0.55864(6) 0.0313(5) Uani 1 1 d . . . . .
H5 H 0.559575 0.282698 0.562242 0.038 Uiso 1 1 calc R U . . .
C6 C 0.3133(3) 0.4186(3) 0.58603(6) 0.0291(5) Uani 1 1 d . . . . .
H6A H 0.267692 0.289860 0.593269 0.035 Uiso 1 1 calc R U . . .
H6B H 0.199949 0.487714 0.574456 0.035 Uiso 1 1 calc R U . . .
C7 C 0.3930(3) 0.5269(3) 0.62063(6) 0.0244(5) Uani 1 1 d . . . . .
C8 C 0.5797(3) 0.6240(3) 0.60499(6) 0.0287(5) Uani 1 1 d . . . . .
C9 C 0.2421(3) 0.6790(3) 0.63530(6) 0.0283(5) Uani 1 1 d . . . . .
H9 H 0.114655 0.611512 0.641439 0.034 Uiso 1 1 calc R U . . .
C10 C 0.3108(4) 0.7829(3) 0.67137(6) 0.0312(5) Uani 1 1 d . . . . .
H10A H 0.428424 0.863091 0.665588 0.037 Uiso 1 1 calc R U . . .
H10B H 0.202193 0.866782 0.680463 0.037 Uiso 1 1 calc R U . . .
C11 C 0.3645(3) 0.6417(3) 0.70176(6) 0.0257(5) Uani 1 1 d . . . . .
H11 H 0.240442 0.579130 0.711423 0.031 Uiso 1 1 calc R U . . .
C12 C 0.6495(3) 0.6276(3) 0.73760(6) 0.0288(5) Uani 1 1 d . . . . .
C13 C 0.6685(3) 0.4869(3) 0.70746(6) 0.0253(5) Uani 1 1 d . . . . .
C14 C 0.5036(3) 0.4961(3) 0.68700(5) 0.0225(4) Uani 1 1 d . . . . .
C15 C 0.4570(3) 0.3849(3) 0.65257(6) 0.0230(5) Uani 1 1 d . . . . .
C16 C 0.6391(3) 0.2591(3) 0.64248(6) 0.0289(5) Uani 1 1 d . . . . .
H16A H 0.593568 0.150608 0.626941 0.035 Uiso 1 1 calc R U . . .
H16B H 0.734597 0.334295 0.627256 0.035 Uiso 1 1 calc R U . . .
C17 C 0.7462(4) 0.1833(3) 0.67760(6) 0.0321(5) Uani 1 1 d . . . . .
H17A H 0.650940 0.108495 0.692942 0.038 Uiso 1 1 calc R U . . .
H17B H 0.856221 0.097822 0.669797 0.038 Uiso 1 1 calc R U . . .
C18 C 0.8313(3) 0.3453(4) 0.70146(6) 0.0312(5) Uani 1 1 d . . . . .
H18A H 0.878960 0.295842 0.725978 0.037 Uiso 1 1 calc R U . . .
H18B H 0.945437 0.405415 0.688301 0.037 Uiso 1 1 calc R U . . .
C19 C 0.1932(4) 0.8300(4) 0.60565(7) 0.0386(6) Uani 1 1 d . . . . .
H19A H 0.316235 0.895654 0.598204 0.058 Uiso 1 1 calc R U . . .
H19B H 0.098657 0.922006 0.616222 0.058 Uiso 1 1 calc R U . . .
H19C H 0.133458 0.768962 0.583530 0.058 Uiso 1 1 calc R U . . .

loop_
_atom_site_aniso_label
_atom_site_aniso_U_11
_atom_site_aniso_U_22
_atom_site_aniso_U_33
_atom_site_aniso_U_23
_atom_site_aniso_U_13
_atom_site_aniso_U_12
O1 0.0440(10) 0.0611(12) 0.0263(8) -0.0014(8) -0.0011(7) 0.0024(9)
O2 0.0331(9) 0.0473(11) 0.0270(8) -0.0006(7) 0.0018(7) -0.0097(8)
O3 0.0377(9) 0.0398(10) 0.0367(9) 0.0005(8) -0.0020(7) -0.0147(8)
O4 0.0296(8) 0.0260(8) 0.0256(7) 0.0003(6) -0.0003(6) -0.0066(7)
O5 0.0334(8) 0.0494(11) 0.0318(8) -0.0091(8) -0.0078(7) -0.0059(8)
O6 0.0324(8) 0.0329(8) 0.0280(8) -0.0102(6) -0.0047(7) 0.0013(7)
C1 0.0395(14) 0.0516(17) 0.0366(13) 0.0130(12) -0.0010(11) -0.0022(13)
C2 0.0425(14) 0.0364(14) 0.0373(13) 0.0055(10) 0.0014(11) -0.0012(11)
C3 0.0292(11) 0.0379(14) 0.0263(11) 0.0015(10) 0.0023(9) -0.0004(10)
C4 0.0371(13) 0.0506(16) 0.0307(13) -0.0010(11) -0.0019(10) 0.0077(12)
C5 0.0330(12) 0.0331(13) 0.0278(11) 0.0002(9) -0.0023(9) -0.0012(10)
C6 0.0322(12) 0.0308(12) 0.0244(11) -0.0008(9) -0.0034(9) -0.0053(10)
C7 0.0258(10) 0.0228(11) 0.0245(11) -0.0004(9) -0.0031(8) -0.0034(9)
C8 0.0294(11) 0.0298(12) 0.0270(11) 0.0023(9) -0.0019(9) -0.0031(9)
C9 0.0280(11) 0.0262(12) 0.0306(11) 0.0003(9) -0.0039(9) 0.0018(9)
C10 0.0363(13) 0.0229(11) 0.0343(12) -0.0026(9) -0.0033(10) 0.0046(10)
C11 0.0270(10) 0.0255(11) 0.0246(10) -0.0064(8) -0.0034(8) 0.0007(9)
C12 0.0282(11) 0.0313(12) 0.0269(11) 0.0000(9) -0.0007(9) -0.0050(9)
C13 0.0248(10) 0.0259(11) 0.0252(10) 0.0023(9) 0.0012(8) -0.0036(9)
C14 0.0236(10) 0.0208(11) 0.0232(10) 0.0021(8) 0.0026(8) -0.0035(9)
C15 0.0241(10) 0.0189(10) 0.0262(11) 0.0000(8) 0.0002(8) -0.0014(8)
C16 0.0330(12) 0.0261(11) 0.0277(11) -0.0021(9) 0.0018(9) 0.0057(10)
C17 0.0317(11) 0.0301(12) 0.0344(12) -0.0005(10) -0.0009(9) 0.0089(10)
C18 0.0242(10) 0.0377(13) 0.0317(11) -0.0003(10) -0.0013(9) 0.0031(10)
C19 0.0453(14) 0.0328(13) 0.0377(13) 0.0059(11) -0.0083(11) 0.0060(11)

loop_
_atom_type_symbol
_atom_type_description
_atom_type_scat_dispersion_real
_atom_type_scat_dispersion_imag
_atom_type_scat_source
C C 0.0181 0.0091 'International Tables Vol C Tables 4.2.6.8 and 6.1.1.4'
H H 0.0000 0.0000 'International Tables Vol C Tables 4.2.6.8 and 6.1.1.4'
O O 0.0492 0.0322 'International Tables Vol C Tables 4.2.6.8 and 6.1.1.4'

loop_
_geom_angle_atom_site_label_1
_geom_angle_atom_site_label_2
_geom_angle_atom_site_label_3
_geom_angle
_geom_angle_site_symmetry_1
_geom_angle_site_symmetry_3
_geom_angle_publ_flag
C1 O1 C4 106.26(19) . . ?
C8 O2 C5 111.43(17) . . ?
C15 O4 H4 109.5 . . ?
C12 O6 C11 108.88(16) . . ?
O1 C1 H1 124.6 . . ?
C2 C1 O1 110.8(2) . . ?
C2 C1 H1 124.6 . . ?
C1 C2 H2 126.8 . . ?
C1 C2 C3 106.3(2) . . ?
C3 C2 H2 126.8 . . ?
C2 C3 C5 128.6(2) . . ?
C4 C3 C2 105.9(2) . . ?
C4 C3 C5 125.5(2) . . ?
O1 C4 H4A 124.7 . . ?
C3 C4 O1 110.6(2) . . ?
C3 C4 H4A 124.7 . . ?
O2 C5 C3 108.72(19) . . ?
O2 C5 H5 109.1 . . ?
O2 C5 C6 104.82(17) . . ?
C3 C5 H5 109.1 . . ?
C3 C5 C6 115.8(2) . . ?
C6 C5 H5 109.1 . . ?
C5 C6 H6A 110.7 . . ?
C5 C6 H6B 110.7 . . ?
C5 C6 C7 105.45(18) . . ?
H6A C6 H6B 108.8 . . ?
C7 C6 H6A 110.7 . . ?
C7 C6 H6B 110.7 . . ?
C6 C7 C9 112.42(17) . . ?
C6 C7 C15 110.78(17) . . ?
C8 C7 C6 102.41(17) . . ?
C8 C7 C9 110.01(17) . . ?
C8 C7 C15 108.94(17) . . ?
C9 C7 C15 111.83(17) . . ?
O2 C8 C7 111.26(18) . . ?
O3 C8 O2 120.6(2) . . ?
O3 C8 C7 128.1(2) . . ?
C7 C9 H9 107.3 . . ?
C10 C9 C7 114.14(17) . . ?
C10 C9 H9 107.3 . . ?
C19 C9 C7 112.65(18) . . ?
C19 C9 H9 107.3 . . ?
C19 C9 C10 107.75(19) . . ?
C9 C10 H10A 109.5 . . ?
C9 C10 H10B 109.5 . . ?
H10A C10 H10B 108.1 . . ?
C11 C10 C9 110.57(18) . . ?
C11 C10 H10A 109.5 . . ?
C11 C10 H10B 109.5 . . ?
O6 C11 C10 113.52(18) . . ?
O6 C11 H11 109.7 . . ?
O6 C11 C14 103.29(16) . . ?
C10 C11 H11 109.7 . . ?
C14 C11 C10 110.64(17) . . ?
C14 C11 H11 109.7 . . ?
O5 C12 O6 120.8(2) . . ?
O5 C12 C13 130.1(2) . . ?
O6 C12 C13 109.04(17) . . ?
C12 C13 C18 128.33(19) . . ?
C14 C13 C12 107.20(19) . . ?
C14 C13 C18 124.3(2) . . ?
C11 C14 C15 121.65(18) . . ?
C13 C14 C11 111.34(19) . . ?
C13 C14 C15 127.0(2) . . ?
O4 C15 C7 104.93(16) . . ?
O4 C15 C14 109.10(16) . . ?
O4 C15 C16 110.88(16) . . ?
C14 C15 C7 108.41(16) . . ?
C14 C15 C16 109.08(18) . . ?
C16 C15 C7 114.28(17) . . ?
C15 C16 H16A 109.2 . . ?
C15 C16 H16B 109.2 . . ?
H16A C16 H16B 107.9 . . ?
C17 C16 C15 112.25(17) . . ?
C17 C16 H16A 109.2 . . ?
C17 C16 H16B 109.2 . . ?
C16 C17 H17A 109.4 . . ?
C16 C17 H17B 109.4 . . ?
H17A C17 H17B 108.0 . . ?
C18 C17 C16 111.37(19) . . ?
C18 C17 H17A 109.4 . . ?
C18 C17 H17B 109.4 . . ?
C13 C18 C17 107.80(18) . . ?
C13 C18 H18A 110.1 . . ?
C13 C18 H18B 110.1 . . ?
C17 C18 H18A 110.1 . . ?
C17 C18 H18B 110.1 . . ?
H18A C18 H18B 108.5 . . ?
C9 C19 H19A 109.5 . . ?
C9 C19 H19B 109.5 . . ?
C9 C19 H19C 109.5 . . ?
H19A C19 H19B 109.5 . . ?
H19A C19 H19C 109.5 . . ?
H19B C19 H19C 109.5 . . ?

loop_
_geom_bond_atom_site_label_1
_geom_bond_atom_site_label_2
_geom_bond_distance
_geom_bond_site_symmetry_2
_geom_bond_publ_flag
O1 C1 1.357(3) . ?
O1 C4 1.361(3) . ?
O2 C5 1.462(3) . ?
O2 C8 1.351(3) . ?
O3 C8 1.202(3) . ?
O4 H4 0.8400 . ?
O4 C15 1.436(2) . ?
O5 C12 1.217(3) . ?
O6 C11 1.454(2) . ?
O6 C12 1.365(3) . ?
C1 H1 0.9500 . ?
C1 C2 1.337(4) . ?
C2 H2 0.9500 . ?
C2 C3 1.429(3) . ?
C3 C4 1.345(3) . ?
C3 C5 1.493(3) . ?
C4 H4A 0.9500 . ?
C5 H5 1.0000 . ?
C5 C6 1.530(3) . ?
C6 H6A 0.9900 . ?
C6 H6B 0.9900 . ?
C6 C7 1.540(3) . ?
C7 C8 1.528(3) . ?
C7 C9 1.561(3) . ?
C7 C15 1.571(3) . ?
C9 H9 1.0000 . ?
C9 C10 1.544(3) . ?
C9 C19 1.531(3) . ?
C10 H10A 0.9900 . ?
C10 H10B 0.9900 . ?
C10 C11 1.510(3) . ?
C11 H11 1.0000 . ?
C11 C14 1.480(3) . ?
C12 C13 1.464(3) . ?
C13 C14 1.322(3) . ?
C13 C18 1.491(3) . ?
C14 C15 1.484(3) . ?
C15 C16 1.548(3) . ?
C16 H16A 0.9900 . ?
C16 H16B 0.9900 . ?
C16 C17 1.533(3) . ?
C17 H17A 0.9900 . ?
C17 H17B 0.9900 . ?
C17 C18 1.530(3) . ?
C18 H18A 0.9900 . ?
C18 H18B 0.9900 . ?
C19 H19A 0.9800 . ?
C19 H19B 0.9800 . ?
C19 H19C 0.9800 . ?

loop_
_geom_torsion_atom_site_label_1
_geom_torsion_atom_site_label_2
_geom_torsion_atom_site_label_3
_geom_torsion_atom_site_label_4
_geom_torsion
_geom_torsion_site_symmetry_1
_geom_torsion_site_symmetry_2
_geom_torsion_site_symmetry_3
_geom_torsion_site_symmetry_4
_geom_torsion_publ_flag
O1 C1 C2 C3 -0.2(3) . . . . ?
O2 C5 C6 C7 -21.6(2) . . . . ?
O4 C15 C16 C17 -84.2(2) . . . . ?
O5 C12 C13 C14 176.8(2) . . . . ?
O5 C12 C13 C18 1.5(4) . . . . ?
O6 C11 C14 C13 2.8(2) . . . . ?
O6 C11 C14 C15 -175.15(17) . . . . ?
O6 C12 C13 C14 -3.1(2) . . . . ?
O6 C12 C13 C18 -178.4(2) . . . . ?
C1 O1 C4 C3 0.1(3) . . . . ?
C1 C2 C3 C4 0.2(3) . . . . ?
C1 C2 C3 C5 -178.6(2) . . . . ?
C2 C3 C4 O1 -0.2(3) . . . . ?
C2 C3 C5 O2 -58.1(3) . . . . ?
C2 C3 C5 C6 59.5(3) . . . . ?
C3 C5 C6 C7 -141.4(2) . . . . ?
C4 O1 C1 C2 0.1(3) . . . . ?
C4 C3 C5 O2 123.3(3) . . . . ?
C4 C3 C5 C6 -119.1(3) . . . . ?
C5 O2 C8 O3 175.6(2) . . . . ?
C5 O2 C8 C7 -5.0(2) . . . . ?
C5 C3 C4 O1 178.7(2) . . . . ?
C5 C6 C7 C8 18.4(2) . . . . ?
C5 C6 C7 C9 136.42(19) . . . . ?
C5 C6 C7 C15 -97.7(2) . . . . ?
C6 C7 C8 O2 -8.9(2) . . . . ?
C6 C7 C8 O3 170.4(2) . . . . ?
C6 C7 C9 C10 176.60(18) . . . . ?
C6 C7 C9 C19 -60.1(2) . . . . ?
C6 C7 C15 O4 -55.2(2) . . . . ?
C6 C7 C15 C14 -171.70(17) . . . . ?
C6 C7 C15 C16 66.4(2) . . . . ?
C7 C9 C10 C11 -53.3(2) . . . . ?
C7 C15 C16 C17 157.52(19) . . . . ?
C8 O2 C5 C3 141.3(2) . . . . ?
C8 O2 C5 C6 16.9(2) . . . . ?
C8 C7 C9 C10 -70.0(2) . . . . ?
C8 C7 C9 C19 53.3(2) . . . . ?
C8 C7 C15 O4 -167.16(16) . . . . ?
C8 C7 C15 C14 76.4(2) . . . . ?
C8 C7 C15 C16 -45.5(2) . . . . ?
C9 C7 C8 O2 -128.61(19) . . . . ?
C9 C7 C8 O3 50.7(3) . . . . ?
C9 C7 C15 O4 71.02(19) . . . . ?
C9 C7 C15 C14 -45.4(2) . . . . ?
C9 C7 C15 C16 -167.32(18) . . . . ?
C9 C10 C11 O6 166.00(17) . . . . ?
C9 C10 C11 C14 50.4(2) . . . . ?
C10 C11 C14 C13 124.6(2) . . . . ?
C10 C11 C14 C15 -53.3(2) . . . . ?
C11 O6 C12 O5 -175.0(2) . . . . ?
C11 O6 C12 C13 4.9(2) . . . . ?
C11 C14 C15 O4 -64.0(2) . . . . ?
C11 C14 C15 C7 49.8(2) . . . . ?
C11 C14 C15 C16 174.76(18) . . . . ?
C12 O6 C11 C10 -124.52(19) . . . . ?
C12 O6 C11 C14 -4.7(2) . . . . ?
C12 C13 C14 C11 0.0(2) . . . . ?
C12 C13 C14 C15 177.84(19) . . . . ?
C12 C13 C18 C17 156.9(2) . . . . ?
C13 C14 C15 O4 118.4(2) . . . . ?
C13 C14 C15 C7 -127.8(2) . . . . ?
C13 C14 C15 C16 -2.8(3) . . . . ?
C14 C13 C18 C17 -17.6(3) . . . . ?
C14 C15 C16 C17 36.0(2) . . . . ?
C15 C7 C8 O2 108.5(2) . . . . ?
C15 C7 C8 O3 -72.2(3) . . . . ?
C15 C7 C9 C10 51.2(2) . . . . ?
C15 C7 C9 C19 174.54(18) . . . . ?
C15 C16 C17 C18 -62.4(2) . . . . ?
C16 C17 C18 C13 50.1(2) . . . . ?
C18 C13 C14 C11 175.55(19) . . . . ?
C18 C13 C14 C15 -6.7(3) . . . . ?
C19 C9 C10 C11 -179.19(19) . . . . ?
